data_7055276
loop_
_publ_author_name
'Muralisankar, Mathiyan'
'Bhuvanesh, Nattamai S. P.'
'Sreekanth, Anandaram'

_publ_section_title
;
 Synthesis, X-ray crystal structure, DNA/protein binding and DNA cleavage
 studies of novel copper(ii) complexes of N-substituted isatin
 thiosemicarbazone ligands
;
_journal_issue 3
_journal_name_full 'New J. Chem.'
_journal_page_first 2661
_journal_paper_doi 10.1039/C5NJ02806J
_journal_volume 40
_journal_year 2016
_chemical_formula_moiety 'C16 H16 N4 O S'
_chemical_formula_sum 'C16 H16 N4 O S'
_chemical_formula_weight 312.39
_chemical_melting_point 440
_chemical_name_systematic 'N'-(2-oxo-1-(prop-2-yn-1-yl)indolin-3-ylidene)pyrrolidine-1-carbothiohydrazide '
_space_group_crystal_system monoclinic
_space_group_IT_number 15
_space_group_name_Hall '-C 2yc'
_space_group_name_H-M_alt 'C 1 2/c 1'
_symmetry_space_group_name_Hall '-C 2yc'
_symmetry_space_group_name_H-M 'C 1 2/c 1'
_atom_sites_solution_hydrogens geom
_audit_creation_date 2014-12-11
_audit_creation_method
;
Olex2 1.2
(compiled 2014.11.28 svn.r3106 for OlexSys, GUI svn.r4959)
;
_audit_update_record
;
2015-08-15 deposited with the CCDC.
2016-01-06 downloaded from the CCDC.
;
_cell_angle_alpha 90
_cell_angle_beta 108.156(6)
_cell_angle_gamma 90
_cell_formula_units_Z 8
_cell_length_a 21.496(8)
_cell_length_b 9.118(3)
_cell_length_c 15.908(5)
_cell_measurement_reflns_used 8954
_cell_measurement_temperature 110.15
_cell_measurement_theta_max 27.559
_cell_measurement_theta_min 2.446
_cell_volume 2962.7(17)
_computing_molecular_graphics 'Olex2 (Dolomanov et al., 2009)'
_computing_publication_material 'Olex2 (Dolomanov et al., 2009)'
_computing_structure_refinement 'ShelXL (Sheldrick, 2008)'
_diffrn_ambient_temperature 110.15
_diffrn_measured_fraction_theta_full 0.998
_diffrn_measured_fraction_theta_max 0.991
_diffrn_measurement_device_type 'Bruker APEX-II CCD'
_diffrn_measurement_method '\f and \w scans'
_diffrn_radiation_type MoK\a
_diffrn_radiation_wavelength 0.71073
_diffrn_reflns_av_R_equivalents 0.0411
_diffrn_reflns_av_unetI/netI 0.0285
_diffrn_reflns_Laue_measured_fraction_full 0.998
_diffrn_reflns_Laue_measured_fraction_max 0.991
_diffrn_reflns_limit_h_max 27
_diffrn_reflns_limit_h_min -27
_diffrn_reflns_limit_k_max 11
_diffrn_reflns_limit_k_min -11
_diffrn_reflns_limit_l_max 20
_diffrn_reflns_limit_l_min -20
_diffrn_reflns_number 16644
_diffrn_reflns_point_group_measured_fraction_full 0.998
_diffrn_reflns_point_group_measured_fraction_max 0.991
_diffrn_reflns_theta_full 25.242
_diffrn_reflns_theta_max 27.600
_diffrn_reflns_theta_min 2.446
_diffrn_standards_number 0
_exptl_absorpt_coefficient_mu 0.226
_exptl_absorpt_correction_T_max 0.7456
_exptl_absorpt_correction_T_min 0.6943
_exptl_absorpt_correction_type multi-scan
_exptl_absorpt_process_details
;
SADABS-2014/5 (Bruker,2014/5) was used for absorption correction.
wR2(int) was 0.0848 before and 0.0488 after correction.
The Ratio of minimum to maximum transmission is 0.9312.
The \l/2 correction factor is Not present.
;
_exptl_crystal_colour yellow
_exptl_crystal_colour_primary yellow
_exptl_crystal_density_diffrn 1.401
_exptl_crystal_description block
_exptl_crystal_F_000 1312
_exptl_crystal_preparation Luminescent
_exptl_crystal_recrystallization_method 'Re-crystallisation from solvent: METHANOL / ACETONITRILE'
_exptl_crystal_size_max 0.57
_exptl_crystal_size_mid 0.42
_exptl_crystal_size_min 0.32
_refine_diff_density_max 0.342
_refine_diff_density_min -0.241
_refine_diff_density_rms 0.047
_refine_ls_extinction_method none
_refine_ls_goodness_of_fit_ref 1.023
_refine_ls_hydrogen_treatment constr
_refine_ls_matrix_type full
_refine_ls_number_parameters 199
_refine_ls_number_reflns 3412
_refine_ls_number_restraints 0
_refine_ls_restrained_S_all 1.023
_refine_ls_R_factor_all 0.0345
_refine_ls_R_factor_gt 0.0304
_refine_ls_shift/su_max 0.001
_refine_ls_shift/su_mean 0.000
_refine_ls_structure_factor_coef Fsqd
_refine_ls_weighting_details 'w=1/[\s^2^(Fo^2^)+(0.0308P)^2^+3.2006P] where P=(Fo^2^+2Fc^2^)/3'
_refine_ls_weighting_scheme calc
_refine_ls_wR_factor_gt 0.0748
_refine_ls_wR_factor_ref 0.0777
_reflns_Friedel_coverage 0.000
_reflns_number_gt 3090
_reflns_number_total 3412
_reflns_threshold_expression 'I > 2\s(I)'
_cod_data_source_file c5nj02806j1.cif
_cod_data_source_block mc1p
_cod_depositor_comments 'Adding full bibliography for 7055272--7055277.cif.'
_cod_original_cell_volume 2962.7(18)
_cod_database_code 7055276
_shelx_space_group_comment
;
The symmetry employed for this shelxl refinement is uniquely defined
by the following loop, which should always be used as a source of
symmetry information in preference to the above space-group names.
They are only intended as comments.
;
_shelx_estimated_absorpt_t_max 0.931
_shelx_estimated_absorpt_t_min 0.882
_olex2_refinement_description
;
1. Fixed Uiso
 At 1.2 times of:
  All C(H) groups, All C(H,H) groups, All N(H) groups
2.a Secondary CH2 refined with riding coordinates:
 C9(H9A,H9B), C14(H14A,H14B), C16(H16A,H16B), C13(H13A,H13B), C15(H15A,H15B)
2.b Aromatic/amide H refined with riding coordinates:
 N3(H3), C5(H5), C4(H4), C2(H2), C3(H3A)
2.c :
 C11(H11)
;
_shelx_shelxl_version_number 2014/7
_olex2_submission_special_instructions 'No special instructions were received'

loop_
_space_group_symop_operation_xyz
'x, y, z'
'-x, y, -z+1/2'
'x+1/2, y+1/2, z'
'-x+1/2, y+1/2, -z+1/2'
'-x, -y, -z'
'x, -y, z-1/2'
'-x+1/2, -y+1/2, -z'
'x+1/2, -y+1/2, z-1/2'

loop_
_atom_site_label
_atom_site_type_symbol
_atom_site_fract_x
_atom_site_fract_y
_atom_site_fract_z
_atom_site_U_iso_or_equiv
_atom_site_adp_type
_atom_site_occupancy
_atom_site_site_symmetry_order
_atom_site_calc_flag
_atom_site_refinement_flags_posn
S1 S 0.45087(2) 0.28559(3) 0.56965(2) 0.01773(9) Uani 1 1 d .
O1 O 0.21174(4) 0.48857(9) 0.38401(6) 0.02018(19) Uani 1 1 d .
N2 N 0.31371(5) 0.24906(11) 0.44479(6) 0.0151(2) Uani 1 1 d .
N1 N 0.15286(5) 0.29949(11) 0.29791(7) 0.0155(2) Uani 1 1 d .
N4 N 0.40231(5) 0.55663(11) 0.55374(6) 0.0158(2) Uani 1 1 d .
N3 N 0.33092(5) 0.38519(11) 0.47736(7) 0.0162(2) Uani 1 1 d .
H3 H 0.3018 0.4563 0.4628 0.019 Uiso 1 1 calc R
C9 C 0.09164(6) 0.37882(13) 0.26008(8) 0.0171(2) Uani 1 1 d .
H9A H 0.0843 0.4438 0.3060 0.020 Uiso 1 1 calc R
H9B H 0.0552 0.3074 0.2428 0.020 Uiso 1 1 calc R
C1 C 0.16336(6) 0.14958(13) 0.28492(8) 0.0143(2) Uani 1 1 d .
C10 C 0.09028(6) 0.46750(13) 0.18264(8) 0.0172(2) Uani 1 1 d .
C12 C 0.39300(6) 0.41507(13) 0.53285(7) 0.0147(2) Uani 1 1 d .
C11 C 0.08730(6) 0.54170(14) 0.11995(9) 0.0217(3) Uani 1 1 d .
H11 H 0.0849 0.6009 0.0699 0.026 Uiso 1 1 calc R
C5 C 0.24555(6) -0.03759(13) 0.34219(8) 0.0164(2) Uani 1 1 d .
H5 H 0.2869 -0.0678 0.3808 0.020 Uiso 1 1 calc R
C6 C 0.22489(6) 0.10707(13) 0.34157(7) 0.0142(2) Uani 1 1 d .
C7 C 0.25516(6) 0.23848(13) 0.38946(8) 0.0143(2) Uani 1 1 d .
C8 C 0.20595(6) 0.35978(13) 0.35909(8) 0.0155(2) Uani 1 1 d .
C4 C 0.20410(6) -0.13732(13) 0.28475(8) 0.0188(2) Uani 1 1 d .
H4 H 0.2169 -0.2370 0.2849 0.023 Uiso 1 1 calc R
C14 C 0.44417(6) 0.76898(14) 0.63498(8) 0.0203(3) Uani 1 1 d .
H14A H 0.4832 0.8332 0.6535 0.024 Uiso 1 1 calc R
H14B H 0.4218 0.7717 0.6807 0.024 Uiso 1 1 calc R
C2 C 0.12233(6) 0.05306(13) 0.22599(8) 0.0173(2) Uani 1 1 d .
H2 H 0.0814 0.0837 0.1866 0.021 Uiso 1 1 calc R
C16 C 0.35628(6) 0.67684(13) 0.51379(8) 0.0187(2) Uani 1 1 d .
H16A H 0.3180 0.6761 0.5358 0.022 Uiso 1 1 calc R
H16B H 0.3409 0.6696 0.4484 0.022 Uiso 1 1 calc R
C13 C 0.46264(6) 0.61233(14) 0.61840(8) 0.0186(2) Uani 1 1 d .
H13A H 0.4996 0.6113 0.5938 0.022 Uiso 1 1 calc R
H13B H 0.4746 0.5537 0.6735 0.022 Uiso 1 1 calc R
C3 C 0.14407(6) -0.09181(14) 0.22727(8) 0.0190(2) Uani 1 1 d .
H3A H 0.1171 -0.1611 0.1878 0.023 Uiso 1 1 calc R
C15 C 0.39797(6) 0.81412(14) 0.54456(9) 0.0213(3) Uani 1 1 d .
H15A H 0.4226 0.8395 0.5034 0.026 Uiso 1 1 calc R
H15B H 0.3706 0.8988 0.5497 0.026 Uiso 1 1 calc R

loop_
_atom_site_aniso_label
_atom_site_aniso_U_11
_atom_site_aniso_U_22
_atom_site_aniso_U_33
_atom_site_aniso_U_23
_atom_site_aniso_U_13
_atom_site_aniso_U_12
S1 0.01575(15) 0.01732(15) 0.01720(15) 0.00085(11) 0.00093(11) 0.00216(11)
O1 0.0183(4) 0.0151(4) 0.0251(5) -0.0038(3) 0.0038(4) 0.0012(3)
N2 0.0161(5) 0.0152(5) 0.0139(5) -0.0013(4) 0.0045(4) -0.0009(4)
N1 0.0123(5) 0.0145(5) 0.0181(5) -0.0005(4) 0.0024(4) 0.0005(4)
N4 0.0138(5) 0.0158(5) 0.0147(5) 0.0000(4) 0.0002(4) 0.0003(4)
N3 0.0135(5) 0.0145(5) 0.0177(5) -0.0031(4) 0.0007(4) 0.0010(4)
C9 0.0122(5) 0.0181(6) 0.0204(6) 0.0013(5) 0.0045(4) 0.0025(4)
C1 0.0145(5) 0.0146(5) 0.0153(5) 0.0005(4) 0.0068(4) -0.0004(4)
C10 0.0131(5) 0.0162(6) 0.0215(6) -0.0032(5) 0.0043(4) 0.0009(4)
C12 0.0150(5) 0.0180(6) 0.0107(5) 0.0003(4) 0.0034(4) -0.0006(4)
C11 0.0234(6) 0.0187(6) 0.0242(6) 0.0004(5) 0.0090(5) 0.0018(5)
C5 0.0144(5) 0.0166(6) 0.0189(6) 0.0003(4) 0.0061(4) 0.0006(4)
C6 0.0141(5) 0.0156(6) 0.0136(5) -0.0007(4) 0.0055(4) -0.0014(4)
C7 0.0144(5) 0.0147(5) 0.0142(5) 0.0000(4) 0.0048(4) 0.0011(4)
C8 0.0140(5) 0.0164(6) 0.0159(5) -0.0001(4) 0.0045(4) 0.0004(4)
C4 0.0207(6) 0.0142(5) 0.0244(6) -0.0022(5) 0.0115(5) -0.0014(5)
C14 0.0209(6) 0.0190(6) 0.0209(6) -0.0040(5) 0.0062(5) -0.0055(5)
C2 0.0145(5) 0.0199(6) 0.0175(6) -0.0011(5) 0.0050(4) -0.0024(4)
C16 0.0187(6) 0.0164(6) 0.0183(6) -0.0002(5) 0.0019(5) 0.0026(5)
C13 0.0150(6) 0.0201(6) 0.0176(6) -0.0015(5) 0.0006(5) -0.0038(4)
C3 0.0183(6) 0.0190(6) 0.0211(6) -0.0059(5) 0.0082(5) -0.0061(5)
C15 0.0242(6) 0.0168(6) 0.0227(6) -0.0007(5) 0.0070(5) -0.0005(5)

loop_
_atom_type_symbol
_atom_type_description
_atom_type_scat_dispersion_real
_atom_type_scat_dispersion_imag
_atom_type_scat_source
C C 0.0033 0.0016 'International Tables Vol C Tables 4.2.6.8 and 6.1.1.4'
H H 0.0000 0.0000 'International Tables Vol C Tables 4.2.6.8 and 6.1.1.4'
N N 0.0061 0.0033 'International Tables Vol C Tables 4.2.6.8 and 6.1.1.4'
O O 0.0106 0.0060 'International Tables Vol C Tables 4.2.6.8 and 6.1.1.4'
S S 0.1246 0.1234 'International Tables Vol C Tables 4.2.6.8 and 6.1.1.4'

loop_
_geom_angle_atom_site_label_1
_geom_angle_atom_site_label_2
_geom_angle_atom_site_label_3
_geom_angle
C7 N2 N3 114.89(10)
C1 N1 C9 125.83(10)
C8 N1 C9 122.81(10)
C8 N1 C1 111.01(10)
C12 N4 C16 125.56(10)
C12 N4 C13 122.67(10)
C13 N4 C16 111.72(10)
N2 N3 H3 119.3
N2 N3 C12 121.45(10)
C12 N3 H3 119.3
N1 C9 H9A 108.9
N1 C9 H9B 108.9
N1 C9 C10 113.56(10)
H9A C9 H9B 107.7
C10 C9 H9A 108.9
C10 C9 H9B 108.9
C6 C1 N1 109.59(10)
C2 C1 N1 128.16(11)
C2 C1 C6 122.24(11)
C11 C10 C9 177.78(13)
N4 C12 S1 123.76(9)
N4 C12 N3 113.05(10)
N3 C12 S1 123.19(9)
C10 C11 H11 180.0
C6 C5 H5 120.8
C6 C5 C4 118.42(11)
C4 C5 H5 120.8
C1 C6 C7 106.63(10)
C5 C6 C1 120.10(11)
C5 C6 C7 133.27(11)
N2 C7 C6 126.62(11)
N2 C7 C8 126.97(11)
C6 C7 C8 106.36(10)
O1 C8 N1 126.26(11)
O1 C8 C7 127.38(11)
N1 C8 C7 106.36(10)
C5 C4 H4 119.7
C3 C4 C5 120.51(11)
C3 C4 H4 119.7
H14A C14 H14B 109.2
C13 C14 H14A 111.3
C13 C14 H14B 111.3
C13 C14 C15 102.53(10)
C15 C14 H14A 111.3
C15 C14 H14B 111.3
C1 C2 H2 121.6
C1 C2 C3 116.81(11)
C3 C2 H2 121.6
N4 C16 H16A 111.2
N4 C16 H16B 111.2
N4 C16 C15 102.83(10)
H16A C16 H16B 109.1
C15 C16 H16A 111.2
C15 C16 H16B 111.2
N4 C13 C14 102.92(10)
N4 C13 H13A 111.2
N4 C13 H13B 111.2
C14 C13 H13A 111.2
C14 C13 H13B 111.2
H13A C13 H13B 109.1
C4 C3 C2 121.87(11)
C4 C3 H3A 119.1
C2 C3 H3A 119.1
C14 C15 C16 103.01(10)
C14 C15 H15A 111.2
C14 C15 H15B 111.2
C16 C15 H15A 111.2
C16 C15 H15B 111.2
H15A C15 H15B 109.1

loop_
_geom_bond_atom_site_label_1
_geom_bond_atom_site_label_2
_geom_bond_distance
S1 C12 1.6823(13)
O1 C8 1.2333(15)
N2 N3 1.3515(14)
N2 C7 1.2952(16)
N1 C9 1.4572(15)
N1 C1 1.4110(16)
N1 C8 1.3636(15)
N4 C12 1.3324(16)
N4 C16 1.4807(15)
N4 C13 1.4717(15)
N3 H3 0.8800
N3 C12 1.3784(15)
C9 H9A 0.9900
C9 H9B 0.9900
C9 C10 1.4663(17)
C1 C6 1.4033(16)
C1 C2 1.3842(17)
C10 C11 1.1902(18)
C11 H11 0.9500
C5 H5 0.9500
C5 C6 1.3908(17)
C5 C4 1.3959(17)
C6 C7 1.4596(16)
C7 C8 1.5025(16)
C4 H4 0.9500
C4 C3 1.3921(18)
C14 H14A 0.9900
C14 H14B 0.9900
C14 C13 1.5273(18)
C14 C15 1.5279(18)
C2 H2 0.9500
C2 C3 1.3992(18)
C16 H16A 0.9900
C16 H16B 0.9900
C16 C15 1.5285(18)
C13 H13A 0.9900
C13 H13B 0.9900
C3 H3A 0.9500
C15 H15A 0.9900
C15 H15B 0.9900

loop_
_geom_hbond_atom_site_label_D
_geom_hbond_atom_site_label_H
_geom_hbond_atom_site_label_A
_geom_hbond_distance_DH
_geom_hbond_distance_HA
_geom_hbond_distance_DA
_geom_hbond_angle_DHA
N3 H3 O1 0.88 1.97 2.6993(15) 138.8

loop_
_geom_torsion_atom_site_label_1
_geom_torsion_atom_site_label_2
_geom_torsion_atom_site_label_3
_geom_torsion_atom_site_label_4
_geom_torsion
N2 N3 C12 S1 -3.76(16)
N2 N3 C12 N4 175.94(10)
N2 C7 C8 O1 -3.1(2)
N2 C7 C8 N1 176.99(11)
N1 C1 C6 C5 178.47(10)
N1 C1 C6 C7 -2.38(12)
N1 C1 C2 C3 -179.01(11)
N4 C16 C15 C14 -32.08(12)
N3 N2 C7 C6 177.27(10)
N3 N2 C7 C8 -0.11(17)
C9 N1 C1 C6 -171.42(10)
C9 N1 C1 C2 9.57(19)
C9 N1 C8 O1 -6.98(19)
C9 N1 C8 C7 172.96(10)
C1 N1 C9 C10 -100.81(13)
C1 N1 C8 O1 179.43(11)
C1 N1 C8 C7 -0.63(13)
C1 C6 C7 N2 -175.88(11)
C1 C6 C7 C8 1.94(12)
C1 C2 C3 C4 -0.15(18)
C12 N4 C16 C15 -166.65(11)
C12 N4 C13 C14 -167.64(11)
C5 C6 C7 N2 3.1(2)
C5 C6 C7 C8 -179.06(12)
C5 C4 C3 C2 -1.46(18)
C6 C1 C2 C3 2.09(17)
C6 C5 C4 C3 1.12(17)
C6 C7 C8 O1 179.12(11)
C6 C7 C8 N1 -0.82(12)
C7 N2 N3 C12 -176.13(10)
C8 N1 C9 C10 86.57(14)
C8 N1 C1 C6 1.94(13)
C8 N1 C1 C2 -177.08(11)
C4 C5 C6 C1 0.77(17)
C4 C5 C6 C7 -178.12(12)
C2 C1 C6 C5 -2.45(17)
C2 C1 C6 C7 176.71(10)
C16 N4 C12 S1 171.24(9)
C16 N4 C12 N3 -8.45(16)
C16 N4 C13 C14 14.74(13)
C13 N4 C12 S1 -6.04(16)
C13 N4 C12 N3 174.27(10)
C13 N4 C16 C15 10.89(13)
C13 C14 C15 C16 41.52(12)
C15 C14 C13 N4 -34.28(12)
